data_2210819
loop_
_publ_author_name
'Xia, H.-T'
'Liu, Y.-F'
'Li, S.-A'

_publ_section_title
;Tetrakis(\m-naphthalene-1-acetato-\k^2^<i>O</i>:<i>O</i>')bis[(<i>N</i>,<i>N</i>-dimethylformamide-\k<i>O</i>)copper(II)]
 <i>N</i>,<i>N</i>-dimethylformamide disolvate
;
_journal_coeditor_code WW2027
_journal_issue 10
_journal_name_full 'Acta Crystallographica Section E'
_journal_page_first m2653
_journal_page_last m2655
_journal_paper_doi 10.1107/S1600536806037378
_journal_volume 62
_journal_year 2006
_chemical_formula_iupac '[Cu2 (C12 H9 O2)4 (C3 H7 N O)2], 2C3 H7 N O'
_chemical_formula_moiety 'C54 H50 Cu2 N2 O10, 2C3 H7 N O'
_chemical_formula_sum 'C60 H64 Cu2 N4 O12'
_chemical_formula_weight 1160.23
_chemical_name_systematic
;
Tetrakis(\m-naphthalene-1-acetato-\k^2^O:O')bis[(N,N-dimethylformamide-
\kO)copper(II)] N,N-dimethylformamide disolvate
;
_space_group_IT_number 2
_symmetry_cell_setting triclinic
_symmetry_space_group_name_Hall '-P 1'
_symmetry_space_group_name_H-M 'P -1'
_atom_sites_solution_hydrogens geom
_atom_sites_solution_primary direct
_atom_sites_solution_secondary difmap
_audit_creation_method SHELXL-97
_cell_angle_alpha 73.506(2)
_cell_angle_beta 84.991(2)
_cell_angle_gamma 65.205(2)
_cell_formula_units_Z 1
_cell_length_a 10.056(2)
_cell_length_b 11.936(2)
_cell_length_c 13.636(2)
_cell_measurement_reflns_used 3088
_cell_measurement_temperature 298(2)
_cell_measurement_theta_max 25.373
_cell_measurement_theta_min 2.494
_cell_volume 1423.7(4)
_computing_cell_refinement <i>SMART</i>
_computing_data_collection '<i>SMART</i> (Siemens, 1996)'
_computing_data_reduction 'SAINT (Siemens, 1996)'
_computing_molecular_graphics 'SHELXTL (Sheldrick, 1997b)'
_computing_publication_material 'SHELXTL and MERCURY (Macrae <i>et al.</i>,  2006)'
_computing_structure_refinement 'SHELXL97 (Sheldrick, 1997a)'
_computing_structure_solution 'SHELXS97 (Sheldrick, 1997a)'
_diffrn_ambient_temperature 298(2)
_diffrn_measured_fraction_theta_full 0.987
_diffrn_measured_fraction_theta_max 0.987
_diffrn_measurement_device_type 'Bruker SMART CCD area-detector'
_diffrn_measurement_method '\f and \w'
_diffrn_radiation_monochromator graphite
_diffrn_radiation_source 'fine-focus sealed tube'
_diffrn_radiation_type MoK\a
_diffrn_radiation_wavelength 0.71073
_diffrn_reflns_av_R_equivalents 0.0157
_diffrn_reflns_av_sigmaI/netI 0.0347
_diffrn_reflns_limit_h_max 11
_diffrn_reflns_limit_h_min -11
_diffrn_reflns_limit_k_max 13
_diffrn_reflns_limit_k_min -14
_diffrn_reflns_limit_l_max 16
_diffrn_reflns_limit_l_min -14
_diffrn_reflns_number 7495
_diffrn_reflns_theta_full 25.01
_diffrn_reflns_theta_max 25.01
_diffrn_reflns_theta_min 2.14
_diffrn_standards_decay_% 0
_diffrn_standards_interval_count 0
_diffrn_standards_interval_time 0
_diffrn_standards_number 0
_exptl_absorpt_coefficient_mu 0.812
_exptl_absorpt_correction_T_max 0.8480
_exptl_absorpt_correction_T_min 0.7065
_exptl_absorpt_correction_type multi-scan
_exptl_absorpt_process_details '(SADABS; Sheldrick, 1996)'
_exptl_crystal_colour green
_exptl_crystal_density_diffrn 1.353
_exptl_crystal_density_method 'not measured'
_exptl_crystal_description block
_exptl_crystal_F_000 606
_exptl_crystal_size_max 0.46
_exptl_crystal_size_mid 0.33
_exptl_crystal_size_min 0.21
_refine_diff_density_max 0.350
_refine_diff_density_min -0.269
_refine_ls_extinction_method none
_refine_ls_goodness_of_fit_ref 1.041
_refine_ls_hydrogen_treatment constr
_refine_ls_matrix_type full
_refine_ls_number_parameters 395
_refine_ls_number_reflns 4948
_refine_ls_number_restraints 238
_refine_ls_restrained_S_all 1.094
_refine_ls_R_factor_all 0.0524
_refine_ls_R_factor_gt 0.0366
_refine_ls_shift/su_max 0.001
_refine_ls_shift/su_mean 0.000
_refine_ls_structure_factor_coef Fsqd
_refine_ls_weighting_details 'calc w=1/[\s^2^(Fo^2^)+(0.0403P)^2^+0.6167P] where P=(Fo^2^+2Fc^2^)/3'
_refine_ls_weighting_scheme calc
_refine_ls_wR_factor_gt 0.0845
_refine_ls_wR_factor_ref 0.0946
_reflns_number_gt 3999
_reflns_number_total 4948
_reflns_threshold_expression I>2\s(I)
_cod_data_source_file ww2027.cif
_cod_data_source_block I
_cod_database_code 2210819
_cod_database_fobs_code 2210819

loop_
_symmetry_equiv_pos_as_xyz
'x, y, z'
'-x, -y, -z'

loop_
_atom_site_type_symbol
_atom_site_label
_atom_site_fract_x
_atom_site_fract_y
_atom_site_fract_z
_atom_site_U_iso_or_equiv
_atom_site_adp_type
_atom_site_calc_flag
_atom_site_refinement_flags
_atom_site_occupancy
_atom_site_disorder_assembly
_atom_site_disorder_group
Cu Cu1 0.63972(3) 0.47383(3) 0.48631(2) 0.03822(12) Uani d . 1 . .
N N1 1.0280(3) 0.4325(3) 0.32137(18) 0.0543(6) Uani d . 1 . .
N N2 0.0447(5) 0.1865(4) 0.7539(3) 0.1013(12) Uani d DU 1 . .
O O1 0.6628(2) 0.42580(19) 0.63628(13) 0.0481(5) Uani d . 1 . .
O O2 0.4259(2) 0.4688(2) 0.65816(13) 0.0527(5) Uani d . 1 . .
O O3 0.6594(2) 0.30065(19) 0.49437(17) 0.0580(5) Uani d . 1 . .
O O4 0.4214(2) 0.34599(19) 0.51579(15) 0.0530(5) Uani d . 1 . .
O O5 0.8620(2) 0.4368(2) 0.44376(15) 0.0512(5) Uani d . 1 . .
O O6 0.1512(12) 0.2335(8) 0.8714(8) 0.160(3) Uani d PDU 0.554(7) A 1
O O6' 0.0582(16) 0.1864(15) 0.9076(8) 0.180(4) Uani d PDU 0.446(7) A 2
C C1 0.5535(3) 0.4333(3) 0.69050(19) 0.0399(6) Uani d . 1 . .
C C2 0.5800(3) 0.3916(3) 0.8060(2) 0.0486(7) Uani d . 1 . .
H H2A 0.6028 0.3007 0.8310 0.058 Uiso calc R 1 . .
H H2B 0.6649 0.4037 0.8210 0.058 Uiso calc R 1 . .
C C3 0.4524(3) 0.4632(3) 0.8631(2) 0.0476(7) Uani d . 1 . .
C C4 0.3684(4) 0.4045(3) 0.9190(2) 0.0617(9) Uani d . 1 . .
H H4 0.3907 0.3199 0.9214 0.074 Uiso calc R 1 . .
C C5 0.2489(4) 0.4695(4) 0.9730(2) 0.0733(10) Uani d . 1 . .
H H5 0.1931 0.4276 1.0102 0.088 Uiso calc R 1 . .
C C6 0.2147(4) 0.5917(4) 0.9714(2) 0.0709(10) Uani d . 1 . .
H H6 0.1353 0.6335 1.0074 0.085 Uiso calc R 1 . .
C C7 0.2977(4) 0.6571(3) 0.9156(2) 0.0598(8) Uani d . 1 . .
C C8 0.2655(5) 0.7845(4) 0.9139(3) 0.0837(12) Uani d . 1 . .
H H8 0.1876 0.8273 0.9505 0.100 Uiso calc R 1 . .
C C9 0.3475(6) 0.8459(4) 0.8591(4) 0.0955(13) Uani d . 1 . .
H H9 0.3259 0.9296 0.8593 0.115 Uiso calc R 1 . .
C C10 0.4633(5) 0.7837(4) 0.8028(3) 0.0844(11) Uani d . 1 . .
H H10 0.5176 0.8267 0.7649 0.101 Uiso calc R 1 . .
C C11 0.4977(4) 0.6614(3) 0.8027(2) 0.0619(8) Uani d . 1 . .
H H11 0.5756 0.6215 0.7647 0.074 Uiso calc R 1 . .
C C12 0.4174(3) 0.5930(3) 0.8595(2) 0.0489(7) Uani d . 1 . .
C C13 0.5513(4) 0.2722(3) 0.5064(2) 0.0484(7) Uani d . 1 . .
C C14 0.5809(4) 0.1359(3) 0.5086(3) 0.0648(9) Uani d . 1 . .
H H14A 0.4936 0.1214 0.5299 0.078 Uiso calc R 1 . .
H H14B 0.6008 0.1263 0.4398 0.078 Uiso calc R 1 . .
C C15 0.7084(4) 0.0352(3) 0.5795(3) 0.0615(8) Uani d . 1 . .
C C16 0.8382(5) -0.0339(4) 0.5421(3) 0.0840(12) Uani d . 1 . .
H H16 0.8466 -0.0194 0.4716 0.101 Uiso calc R 1 . .
C C17 0.9593(5) -0.1258(4) 0.6058(4) 0.0998(15) Uani d . 1 . .
H H17 1.0465 -0.1702 0.5776 0.120 Uiso calc R 1 . .
C C18 0.9483(5) -0.1493(4) 0.7078(4) 0.0971(14) Uani d . 1 . .
H H18 1.0286 -0.2108 0.7498 0.116 Uiso calc R 1 . .
C C19 0.8179(5) -0.0829(4) 0.7525(3) 0.0783(11) Uani d . 1 . .
C C20 0.8052(7) -0.1053(5) 0.8588(4) 0.1074(16) Uani d . 1 . .
H H20 0.8842 -0.1675 0.9018 0.129 Uiso calc R 1 . .
C C21 0.6806(8) -0.0381(6) 0.8998(4) 0.1142(18) Uani d . 1 . .
H H21 0.6744 -0.0549 0.9705 0.137 Uiso calc R 1 . .
C C22 0.5610(6) 0.0561(5) 0.8374(4) 0.0971(14) Uani d . 1 . .
H H22 0.4762 0.1024 0.8669 0.117 Uiso calc R 1 . .
C C23 0.5668(4) 0.0813(3) 0.7330(3) 0.0720(10) Uani d . 1 . .
H H23 0.4859 0.1437 0.6920 0.086 Uiso calc R 1 . .
C C24 0.6956(4) 0.0126(3) 0.6877(3) 0.0602(8) Uani d . 1 . .
C C25 0.8951(3) 0.4528(3) 0.3534(2) 0.0538(8) Uani d . 1 . .
H H25 0.8208 0.4814 0.3044 0.065 Uiso calc R 1 . .
C C26 1.1510(4) 0.3835(4) 0.3936(3) 0.0798(11) Uani d . 1 . .
H H26A 1.1150 0.3878 0.4606 0.120 Uiso calc R 1 . .
H H26B 1.2066 0.4345 0.3725 0.120 Uiso calc R 1 . .
H H26C 1.2127 0.2960 0.3952 0.120 Uiso calc R 1 . .
C C27 1.0618(4) 0.4511(4) 0.2135(3) 0.0858(12) Uani d . 1 . .
H H27A 0.9745 0.4774 0.1736 0.129 Uiso calc R 1 . .
H H27B 1.1343 0.3721 0.2032 0.129 Uiso calc R 1 . .
H H27C 1.0990 0.5161 0.1926 0.129 Uiso calc R 1 . .
C C28 0.0655(18) 0.1992(14) 0.8416(10) 0.173(5) Uani d PDU 0.554(7) A 1
H H28 0.0045 0.1785 0.8919 0.208 Uiso calc PR 0.554(7) A 1
C C29 0.1243(13) 0.2310(10) 0.6665(9) 0.127(3) Uani d PDU 0.554(7) A 1
H H29A 0.1743 0.2745 0.6866 0.191 Uiso calc PR 0.554(7) A 1
H H29B 0.0560 0.2889 0.6108 0.191 Uiso calc PR 0.554(7) A 1
H H29C 0.1943 0.1587 0.6453 0.191 Uiso calc PR 0.554(7) A 1
C C30 -0.0455(14) 0.1285(12) 0.7380(13) 0.163(4) Uani d PDU 0.554(7) A 1
H H30A -0.0768 0.0913 0.8028 0.244 Uiso calc PR 0.554(7) A 1
H H30B 0.0087 0.0626 0.7047 0.244 Uiso calc PR 0.554(7) A 1
H H30C -0.1297 0.1920 0.6959 0.244 Uiso calc PR 0.554(7) A 1
C C28' -0.0165(15) 0.1472(13) 0.8474(9) 0.125(4) Uani d PDU 0.446(7) A 2
H H28' -0.0824 0.1091 0.8643 0.150 Uiso calc PR 0.446(7) A 2
C C29' 0.1589(16) 0.2230(14) 0.7613(15) 0.172(6) Uani d PDU 0.446(7) A 2
H H29D 0.1998 0.1871 0.8299 0.257 Uiso calc PR 0.446(7) A 2
H H29E 0.1210 0.3149 0.7441 0.257 Uiso calc PR 0.446(7) A 2
H H29F 0.2336 0.1920 0.7147 0.257 Uiso calc PR 0.446(7) A 2
C C30' -0.0151(17) 0.1788(15) 0.6636(10) 0.144(5) Uani d PDU 0.446(7) A 2
H H30D 0.0409 0.0960 0.6523 0.216 Uiso calc PR 0.446(7) A 2
H H30E -0.0102 0.2442 0.6050 0.216 Uiso calc PR 0.446(7) A 2
H H30F -0.1154 0.1910 0.6739 0.216 Uiso calc PR 0.446(7) A 2

loop_
_atom_site_aniso_label
_atom_site_aniso_U_11
_atom_site_aniso_U_22
_atom_site_aniso_U_33
_atom_site_aniso_U_12
_atom_site_aniso_U_13
_atom_site_aniso_U_23
Cu1 0.03268(19) 0.0513(2) 0.03438(19) -0.02009(15) 0.00616(12) -0.01429(14)
N1 0.0426(14) 0.0822(18) 0.0486(14) -0.0332(13) 0.0179(11) -0.0267(13)
N2 0.108(3) 0.087(3) 0.084(3) -0.005(2) -0.014(2) -0.037(2)
O1 0.0396(10) 0.0664(13) 0.0367(10) -0.0226(10) 0.0032(8) -0.0109(9)
O2 0.0406(11) 0.0882(15) 0.0339(10) -0.0299(10) 0.0060(8) -0.0198(10)
O3 0.0517(13) 0.0510(12) 0.0758(15) -0.0215(10) 0.0096(11) -0.0256(11)
O4 0.0515(13) 0.0508(12) 0.0609(13) -0.0258(10) -0.0022(10) -0.0130(10)
O5 0.0406(11) 0.0761(14) 0.0453(12) -0.0295(10) 0.0163(9) -0.0246(10)
O6 0.193(7) 0.125(5) 0.169(7) -0.067(5) -0.064(6) -0.028(5)
O6' 0.175(7) 0.201(7) 0.114(6) -0.022(6) -0.007(6) -0.055(6)
C1 0.0424(16) 0.0453(15) 0.0355(14) -0.0198(13) 0.0044(12) -0.0145(12)
C2 0.0507(17) 0.0568(17) 0.0350(15) -0.0203(14) -0.0021(12) -0.0097(13)
C3 0.0484(17) 0.067(2) 0.0285(14) -0.0249(15) -0.0001(12) -0.0128(13)
C4 0.078(2) 0.078(2) 0.0391(17) -0.0417(19) 0.0103(16) -0.0168(16)
C5 0.076(2) 0.111(3) 0.0415(19) -0.051(2) 0.0196(17) -0.019(2)
C6 0.056(2) 0.104(3) 0.0422(19) -0.021(2) 0.0127(15) -0.0271(19)
C7 0.0560(19) 0.074(2) 0.0401(17) -0.0153(17) -0.0026(14) -0.0195(16)
C8 0.080(3) 0.077(3) 0.072(3) -0.003(2) -0.003(2) -0.032(2)
C9 0.117(4) 0.066(3) 0.097(3) -0.027(3) -0.004(3) -0.027(2)
C10 0.101(3) 0.076(3) 0.083(3) -0.046(2) 0.006(2) -0.017(2)
C11 0.065(2) 0.067(2) 0.058(2) -0.0307(18) 0.0056(16) -0.0181(17)
C12 0.0479(17) 0.0610(19) 0.0343(15) -0.0187(15) -0.0046(12) -0.0121(13)
C13 0.061(2) 0.0479(17) 0.0396(16) -0.0238(16) -0.0043(13) -0.0129(13)
C14 0.087(2) 0.0502(18) 0.064(2) -0.0307(18) -0.0089(18) -0.0184(16)
C15 0.077(2) 0.0423(17) 0.068(2) -0.0260(17) 0.0043(18) -0.0176(16)
C16 0.102(3) 0.055(2) 0.093(3) -0.029(2) 0.031(2) -0.030(2)
C17 0.083(3) 0.058(3) 0.142(5) -0.019(2) 0.032(3) -0.027(3)
C18 0.074(3) 0.069(3) 0.130(4) -0.021(2) -0.008(3) -0.010(3)
C19 0.087(3) 0.064(2) 0.080(3) -0.034(2) -0.007(2) -0.007(2)
C20 0.129(4) 0.103(4) 0.085(3) -0.056(3) -0.025(3) 0.002(3)
C21 0.167(6) 0.120(4) 0.063(3) -0.078(4) 0.007(3) -0.008(3)
C22 0.125(4) 0.093(3) 0.086(3) -0.060(3) 0.039(3) -0.031(3)
C23 0.081(3) 0.068(2) 0.072(2) -0.038(2) 0.016(2) -0.0187(19)
C24 0.068(2) 0.0510(18) 0.066(2) -0.0310(17) 0.0037(17) -0.0133(16)
C25 0.0390(16) 0.072(2) 0.0541(19) -0.0259(15) 0.0064(14) -0.0201(16)
C26 0.048(2) 0.140(4) 0.075(2) -0.051(2) 0.0127(17) -0.047(2)
C27 0.071(2) 0.127(3) 0.058(2) -0.044(2) 0.0252(18) -0.025(2)
C28 0.167(8) 0.132(7) 0.145(8) 0.008(7) -0.003(8) -0.030(8)
C29 0.145(7) 0.122(6) 0.129(7) -0.073(6) 0.026(6) -0.032(6)
C30 0.143(8) 0.124(8) 0.211(10) -0.045(6) 0.002(8) -0.044(8)
C28' 0.117(7) 0.126(7) 0.116(7) -0.023(6) 0.008(6) -0.052(6)
C29' 0.155(9) 0.115(8) 0.180(10) -0.032(8) 0.007(9) 0.019(9)
C30' 0.170(9) 0.121(8) 0.105(8) -0.014(8) -0.007(8) -0.044(7)

loop_
_atom_type_symbol
_atom_type_description
_atom_type_scat_dispersion_real
_atom_type_scat_dispersion_imag
_atom_type_scat_source
C C 0.0033 0.0016 'International Tables Vol C Tables 4.2.6.8 and 6.1.1.4'
H H 0.0000 0.0000 'International Tables Vol C Tables 4.2.6.8 and 6.1.1.4'
N N 0.0061 0.0033 'International Tables Vol C Tables 4.2.6.8 and 6.1.1.4'
O O 0.0106 0.0060 'International Tables Vol C Tables 4.2.6.8 and 6.1.1.4'
Cu Cu 0.3201 1.2651 'International Tables Vol C Tables 4.2.6.8 and 6.1.1.4'

loop_
_geom_angle_atom_site_label_1
_geom_angle_atom_site_label_2
_geom_angle_atom_site_label_3
_geom_angle_site_symmetry_1
_geom_angle_site_symmetry_3
_geom_angle
_geom_angle_publ_flag
O3 Cu1 O4 . 2_666 168.46(8) y
O3 Cu1 O2 . 2_666 89.95(9) y
O4 Cu1 O2 2_666 2_666 89.09(9) y
O3 Cu1 O1 . . 89.61(9) y
O4 Cu1 O1 2_666 . 89.02(8) y
O2 Cu1 O1 2_666 . 168.33(7) y
O3 Cu1 O5 . . 94.69(8) y
O4 Cu1 O5 2_666 . 96.83(8) y
O2 Cu1 O5 2_666 . 91.17(8) y
O1 Cu1 O5 . . 100.49(7) y
O3 Cu1 Cu1 . 2_666 84.86(6) y
O4 Cu1 Cu1 2_666 2_666 83.62(6) y
O2 Cu1 Cu1 2_666 2_666 81.65(6) y
O1 Cu1 Cu1 . 2_666 86.69(5) y
O5 Cu1 Cu1 . 2_666 172.80(6) y
C25 N1 C27 . . 122.4(3) ?
C25 N1 C26 . . 121.0(3) ?
C27 N1 C26 . . 116.6(3) ?
C28 N2 C29' . . 63.5(10) ?
C28 N2 C28' . . 52.9(9) ?
C29' N2 C28' . . 115.5(9) ?
C28 N2 C30 . . 123.8(10) ?
C29' N2 C30 . . 167.3(10) ?
C28' N2 C30 . . 70.9(8) ?
C28 N2 C30' . . 166.0(10) ?
C29' N2 C30' . . 129.0(10) ?
C28' N2 C30' . . 115.5(9) ?
C30 N2 C30' . . 45.6(7) ?
C28 N2 C29 . . 117.8(9) ?
C29' N2 C29 . . 55.1(8) ?
C28' N2 C29 . . 170.5(8) ?
C30 N2 C29 . . 118.4(8) ?
C30' N2 C29 . . 74.0(7) ?
C1 O1 Cu1 . . 119.84(17) y
C1 O2 Cu1 . 2_666 126.02(17) y
C13 O3 Cu1 . . 122.01(19) y
C13 O4 Cu1 . 2_666 123.40(19) y
C25 O5 Cu1 . . 120.90(18) y
O2 C1 O1 . . 125.8(2) ?
O2 C1 C2 . . 117.2(2) ?
O1 C1 C2 . . 117.0(2) ?
C3 C2 C1 . . 114.1(2) ?
C3 C2 H2A . . 108.7 ?
C1 C2 H2A . . 108.7 ?
C3 C2 H2B . . 108.7 ?
C1 C2 H2B . . 108.7 ?
H2A C2 H2B . . 107.6 ?
C4 C3 C12 . . 119.1(3) ?
C4 C3 C2 . . 120.4(3) ?
C12 C3 C2 . . 120.5(3) ?
C3 C4 C5 . . 121.4(3) ?
C3 C4 H4 . . 119.3 ?
C5 C4 H4 . . 119.3 ?
C6 C5 C4 . . 120.6(3) ?
C6 C5 H5 . . 119.7 ?
C4 C5 H5 . . 119.7 ?
C5 C6 C7 . . 120.7(3) ?
C5 C6 H6 . . 119.6 ?
C7 C6 H6 . . 119.6 ?
C6 C7 C8 . . 121.8(3) ?
C6 C7 C12 . . 119.2(3) ?
C8 C7 C12 . . 119.0(3) ?
C9 C8 C7 . . 120.7(4) ?
C9 C8 H8 . . 119.6 ?
C7 C8 H8 . . 119.6 ?
C8 C9 C10 . . 120.3(4) ?
C8 C9 H9 . . 119.9 ?
C10 C9 H9 . . 119.9 ?
C11 C10 C9 . . 120.8(4) ?
C11 C10 H10 . . 119.6 ?
C9 C10 H10 . . 119.6 ?
C10 C11 C12 . . 121.1(3) ?
C10 C11 H11 . . 119.4 ?
C12 C11 H11 . . 119.4 ?
C11 C12 C7 . . 118.2(3) ?
C11 C12 C3 . . 122.8(3) ?
C7 C12 C3 . . 119.1(3) ?
O4 C13 O3 . . 126.1(3) ?
O4 C13 C14 . . 117.2(3) ?
O3 C13 C14 . . 116.7(3) ?
C15 C14 C13 . . 113.5(3) ?
C15 C14 H14A . . 108.9 ?
C13 C14 H14A . . 108.9 ?
C15 C14 H14B . . 108.9 ?
C13 C14 H14B . . 108.9 ?
H14A C14 H14B . . 107.7 ?
C16 C15 C24 . . 118.6(3) ?
C16 C15 C14 . . 121.2(3) ?
C24 C15 C14 . . 120.1(3) ?
C15 C16 C17 . . 122.6(4) ?
C15 C16 H16 . . 118.7 ?
C17 C16 H16 . . 118.7 ?
C18 C17 C16 . . 119.5(4) ?
C18 C17 H17 . . 120.3 ?
C16 C17 H17 . . 120.3 ?
C17 C18 C19 . . 121.5(4) ?
C17 C18 H18 . . 119.3 ?
C19 C18 H18 . . 119.3 ?
C20 C19 C18 . . 122.2(4) ?
C20 C19 C24 . . 118.7(4) ?
C18 C19 C24 . . 119.1(4) ?
C21 C20 C19 . . 121.1(5) ?
C21 C20 H20 . . 119.4 ?
C19 C20 H20 . . 119.4 ?
C20 C21 C22 . . 120.7(5) ?
C20 C21 H21 . . 119.6 ?
C22 C21 H21 . . 119.6 ?
C23 C22 C21 . . 120.7(5) ?
C23 C22 H22 . . 119.7 ?
C21 C22 H22 . . 119.7 ?
C22 C23 C24 . . 120.0(4) ?
C22 C23 H23 . . 120.0 ?
C24 C23 H23 . . 120.0 ?
C23 C24 C15 . . 122.5(3) ?
C23 C24 C19 . . 118.7(3) ?
C15 C24 C19 . . 118.8(3) ?
O5 C25 N1 . . 124.5(3) ?
O5 C25 H25 . . 117.7 ?
N1 C25 H25 . . 117.7 ?
N1 C26 H26A . . 109.5 ?
N1 C26 H26B . . 109.5 ?
H26A C26 H26B . . 109.5 ?
N1 C26 H26C . . 109.5 ?
H26A C26 H26C . . 109.5 ?
H26B C26 H26C . . 109.5 ?
N1 C27 H27A . . 109.5 ?
N1 C27 H27B . . 109.5 ?
H27A C27 H27B . . 109.5 ?
N1 C27 H27C . . 109.5 ?
H27A C27 H27C . . 109.5 ?
H27B C27 H27C . . 109.5 ?
O6 C28 N2 . . 132.2(16) ?
O6 C28 H28 . . 113.9 ?
N2 C28 H28 . . 113.9 ?
N2 C29 H29A . . 109.5 ?
N2 C29 H29B . . 109.5 ?
N2 C29 H29C . . 109.5 ?
N2 C30 H30A . . 109.5 ?
N2 C30 H30B . . 109.5 ?
N2 C30 H30C . . 109.5 ?
N2 C28' O6' . . 95.6(9) ?
N2 C28' H28' . . 132.2 ?
O6' C28' H28' . . 132.2 ?
N2 C29' H29D . . 109.5 ?
N2 C29' H29E . . 109.5 ?
H29D C29' H29E . . 109.5 ?
N2 C29' H29F . . 109.5 ?
H29D C29' H29F . . 109.5 ?
H29E C29' H29F . . 109.5 ?
N2 C30' H30D . . 109.5 ?
N2 C30' H30E . . 109.5 ?
H30D C30' H30E . . 109.5 ?
N2 C30' H30F . . 109.5 ?
H30D C30' H30F . . 109.5 ?
H30E C30' H30F . . 109.5 ?

loop_
_geom_bond_atom_site_label_1
_geom_bond_atom_site_label_2
_geom_bond_site_symmetry_2
_geom_bond_distance
_geom_bond_publ_flag
Cu1 O3 . 1.964(2) y
Cu1 O4 2_666 1.965(2) y
Cu1 O2 2_666 1.9664(18) y
Cu1 O1 . 1.9673(18) y
Cu1 O5 . 2.1493(18) y
Cu1 Cu1 2_666 2.6273(7) y
N1 C25 . 1.312(4) ?
N1 C27 . 1.456(4) ?
N1 C26 . 1.457(4) ?
N2 C28 . 1.293(11) ?
N2 C29' . 1.408(12) ?
N2 C28' . 1.411(11) ?
N2 C30 . 1.413(10) ?
N2 C30' . 1.459(11) ?
N2 C29 . 1.474(9) ?
O1 C1 . 1.256(3) ?
O2 C1 . 1.248(3) ?
O2 Cu1 2_666 1.9664(18) y
O3 C13 . 1.253(3) ?
O4 C13 . 1.252(4) ?
O4 Cu1 2_666 1.966(2) y
O5 C25 . 1.230(3) ?
O6 C28 . 1.235(14) ?
O6' C28' . 1.441(15) ?
C1 C2 . 1.522(3) ?
C2 C3 . 1.506(4) ?
C2 H2A . 0.9700 ?
C2 H2B . 0.9700 ?
C3 C4 . 1.366(4) ?
C3 C12 . 1.425(4) ?
C4 C5 . 1.405(5) ?
C4 H4 . 0.9300 ?
C5 C6 . 1.345(5) ?
C5 H5 . 0.9300 ?
C6 C7 . 1.408(5) ?
C6 H6 . 0.9300 ?
C7 C8 . 1.410(5) ?
C7 C12 . 1.420(4) ?
C8 C9 . 1.365(6) ?
C8 H8 . 0.9300 ?
C9 C10 . 1.392(6) ?
C9 H9 . 0.9300 ?
C10 C11 . 1.352(5) ?
C10 H10 . 0.9300 ?
C11 C12 . 1.415(4) ?
C11 H11 . 0.9300 ?
C13 C14 . 1.518(4) ?
C14 C15 . 1.512(5) ?
C14 H14A . 0.9700 ?
C14 H14B . 0.9700 ?
C15 C16 . 1.365(5) ?
C15 C24 . 1.426(4) ?
C16 C17 . 1.401(6) ?
C16 H16 . 0.9300 ?
C17 C18 . 1.343(6) ?
C17 H17 . 0.9300 ?
C18 C19 . 1.407(6) ?
C18 H18 . 0.9300 ?
C19 C20 . 1.403(6) ?
C19 C24 . 1.426(5) ?
C20 C21 . 1.347(7) ?
C20 H20 . 0.9300 ?
C21 C22 . 1.391(7) ?
C21 H21 . 0.9300 ?
C22 C23 . 1.370(5) ?
C22 H22 . 0.9300 ?
C23 C24 . 1.411(5) ?
C23 H23 . 0.9300 ?
C25 H25 . 0.9300 ?
C26 H26A . 0.9600 ?
C26 H26B . 0.9600 ?
C26 H26C . 0.9600 ?
C27 H27A . 0.9600 ?
C27 H27B . 0.9600 ?
C27 H27C . 0.9600 ?
C28 H28 . 0.9300 ?
C29 H29A . 0.9600 ?
C29 H29B . 0.9600 ?
C29 H29C . 0.9600 ?
C30 H30A . 0.9600 ?
C30 H30B . 0.9600 ?
C30 H30C . 0.9600 ?
C28' H28' . 0.9300 ?
C29' H29D . 0.9600 ?
C29' H29E . 0.9600 ?
C29' H29F . 0.9600 ?
C30' H30D . 0.9600 ?
C30' H30E . 0.9600 ?
C30' H30F . 0.9600 ?

loop_
_geom_hbond_atom_site_label_D
_geom_hbond_atom_site_label_H
_geom_hbond_atom_site_label_A
_geom_hbond_site_symmetry_D
_geom_hbond_site_symmetry_A
_geom_hbond_distance_DH
_geom_hbond_distance_HA
_geom_hbond_distance_DA
_geom_hbond_angle_DHA
C26 H26B O1 1_555 2_766 0.96 2.49 3.430(4) 165.0
